data_4127877
loop_
_publ_author_name
'Kong, Wei-Jun'
'Finger, Lars H.'
'Messinis, Antonis M.'
'Kuniyil, Rositha'
'Oliveira, Jo\~ao C A'
'Ackermann, Lutz'

_publ_section_title
;
 Flow Rhodaelectro-Catalyzed Alkyne Annulations by Versatile C-H
 Activation: Mechanistic Support for Rhodium(III/IV).
;
_journal_issue 43
_journal_name_full 'Journal of the American Chemical Society'
_journal_page_first 17198
_journal_page_last 17206
_journal_paper_doi 10.1021/jacs.9b07763
_journal_volume 141
_journal_year 2019
_chemical_formula_moiety 'C27 H39 O3 Rh, C2 H3 O2, 1[C5H12]'
_chemical_formula_sum 'C34 H54 N O4 Rh'
_chemical_formula_weight 643.69
_space_group_crystal_system triclinic
_space_group_IT_number 2
_space_group_name_Hall '-P 1'
_space_group_name_H-M_alt 'P -1'
_symmetry_space_group_name_Hall '-P 1'
_symmetry_space_group_name_H-M 'P -1'
_atom_sites_solution_hydrogens mixed
_atom_sites_solution_primary dual
_audit_creation_date 2019-06-24
_audit_creation_method
;
Olex2 1.2
(compiled 2018.05.29 svn.r3508 for OlexSys, GUI svn.r5506)
;
_cell_angle_alpha 93.264(2)
_cell_angle_beta 112.887(2)
_cell_angle_gamma 110.651(2)
_cell_formula_units_Z 4
_cell_length_a 13.8448(12)
_cell_length_b 16.4625(14)
_cell_length_c 17.3541(12)
_cell_measurement_reflns_used 9882
_cell_measurement_temperature 100.0
_cell_measurement_theta_max 30.517
_cell_measurement_theta_min 2.426
_cell_volume 3322.3(5)
_computing_cell_refinement 'SAINT V8.38A (?, 2016)'
_computing_data_reduction 'SAINT V8.38A (?, 2016)'
_computing_molecular_graphics 'Olex2 (Dolomanov et al., 2009)'
_computing_publication_material 'Olex2 (Dolomanov et al., 2009)'
_computing_structure_refinement 'XL (Sheldrick, 2008)'
_computing_structure_solution 'XT (Sheldrick, 2015)'
_diffrn_ambient_temperature 100.0
_diffrn_measured_fraction_theta_full 0.999
_diffrn_measured_fraction_theta_max 0.997
_diffrn_measurement_device_type 'Bruker D8 Venture'
_diffrn_measurement_method '\f and \w scans'
_diffrn_radiation_type MoK\a
_diffrn_radiation_wavelength 0.71073
_diffrn_reflns_av_R_equivalents 0.0380
_diffrn_reflns_av_unetI/netI 0.0171
_diffrn_reflns_Laue_measured_fraction_full 0.999
_diffrn_reflns_Laue_measured_fraction_max 0.997
_diffrn_reflns_limit_h_max 19
_diffrn_reflns_limit_h_min -19
_diffrn_reflns_limit_k_max 23
_diffrn_reflns_limit_k_min -23
_diffrn_reflns_limit_l_max 24
_diffrn_reflns_limit_l_min -24
_diffrn_reflns_number 257861
_diffrn_reflns_point_group_measured_fraction_full 0.999
_diffrn_reflns_point_group_measured_fraction_max 0.997
_diffrn_reflns_theta_full 25.242
_diffrn_reflns_theta_max 30.581
_diffrn_reflns_theta_min 2.424
_diffrn_standards_number 0
_exptl_absorpt_coefficient_mu 0.550
_exptl_absorpt_correction_T_max 0.4621
_exptl_absorpt_correction_T_min 0.4282
_exptl_absorpt_correction_type multi-scan
_exptl_absorpt_process_details
'SADABS-2016/2 (Bruker,2016/2) was used for absorption correction. wR2(int) was 0.1388 before and 0.0544 after correction. The Ratio of minimum to maximum transmission is 0.9266. The \l/2 correction factor is Not present.'
_exptl_crystal_colour orange
_exptl_crystal_colour_primary orange
_exptl_crystal_density_diffrn 1.287
_exptl_crystal_description needle
_exptl_crystal_F_000 1368
_exptl_crystal_size_max 0.332
_exptl_crystal_size_mid 0.119
_exptl_crystal_size_min 0.066
_refine_diff_density_max 1.553
_refine_diff_density_min -1.338
_refine_diff_density_rms 0.080
_refine_ls_extinction_method none
_refine_ls_goodness_of_fit_ref 1.038
_refine_ls_hydrogen_treatment mixed
_refine_ls_matrix_type full
_refine_ls_number_parameters 813
_refine_ls_number_reflns 20355
_refine_ls_number_restraints 716
_refine_ls_restrained_S_all 1.068
_refine_ls_R_factor_all 0.0440
_refine_ls_R_factor_gt 0.0367
_refine_ls_shift/su_max 0.003
_refine_ls_shift/su_mean 0.000
_refine_ls_structure_factor_coef Fsqd
_refine_ls_weighting_details 'w=1/[\s^2^(Fo^2^)+(0.0420P)^2^+4.3973P] where P=(Fo^2^+2Fc^2^)/3'
_refine_ls_weighting_scheme calc
_refine_ls_wR_factor_gt 0.0921
_refine_ls_wR_factor_ref 0.0973
_reflns_Friedel_coverage 0.000
_reflns_number_gt 17867
_reflns_number_total 20355
_reflns_threshold_expression 'I > 2\s(I)'
_cod_data_source_file ja9b07763_si_006.cif
_cod_data_source_block 0713_cg_0m
_cod_database_code 4127877
_shelx_shelxl_version_number 2018/3
_shelx_space_group_comment
;
The symmetry employed for this shelxl refinement is uniquely defined
by the following loop, which should always be used as a source of
symmetry information in preference to the above space-group names.
They are only intended as comments.
;
_shelx_estimated_absorpt_t_max 0.965
_shelx_estimated_absorpt_t_min 0.839
_olex2_refinement_description
;
1. Fixed Uiso
 At 1.2 times of:
  All C(H) groups, All C(H,H) groups
 At 1.5 times of:
  All C(H,H,H) groups
2. Restrained distances
 N1-H1 = O3-H3 = O7-H7 = N2-H2
 0.9 with sigma of 0.02
 C69-C68 \\sim C68-C67 \\sim C67-C66 \\sim C66-C65
 with sigma of 0.02
 C69-C67 \\sim C67-C65 \\sim C68-C66
 with sigma of 0.04
 C74-C73 \\sim C73-C72 \\sim C72-C71 \\sim C71-C70
 with sigma of 0.02
 C74-C72 \\sim C72-C70 \\sim C73-C71
 with sigma of 0.04
3. Uiso/Uaniso restraints and constraints
C65 \\sim C66 \\sim C67 \\sim C68 \\sim C69: within 2A with sigma of 0.04 and
sigma for terminal atoms of 0.08
C39 \\sim C45: within 2A with sigma of 0.01 and sigma for terminal atoms of 0.01
C70 \\sim C71 \\sim C72 \\sim C73 \\sim C74: within 2A with sigma of 0.04 and
sigma for terminal atoms of 0.08
4. Rigid body (RIGU) restrains
 C65, C66, C67, C68, C69
 with sigma for 1-2 distances of 0.01 and sigma for 1-3 distances of 0.01
 Rh1, O2, O3, N1, C1, C2, C3, C4, C5, C6, C7, C8, C9, C10, C11, C12, C13, C14,
 C15, C16, C17, C18, C19, C20, C21, C22, C23, C24, C25, C26, C27
 with sigma for 1-2 distances of 0.01 and sigma for 1-3 distances of 0.01
 Rh2, O6, O7, N2, C30, C31, C32, C33, C34, C35, C36, C37, C44, C45, C46, C47,
 C48, C49, C50, C51, C52, C53, C54, C55, C56, C57, C58, C59, C60, C61, C62
 with sigma for 1-2 distances of 0.01 and sigma for 1-3 distances of 0.01
 C44, C45, C46, C47
 with sigma for 1-2 distances of 0.001 and sigma for 1-3 distances of 0.001
 C39, C41, C44
 with sigma for 1-2 distances of 0.001 and sigma for 1-3 distances of 0.001
 C70, C71, C72, C73, C74
 with sigma for 1-2 distances of 0.01 and sigma for 1-3 distances of 0.01
5. Others
 Sof(C38)=Sof(H38A)=Sof(H38B)=Sof(C39)=Sof(H39A)=Sof(H39B)=1-FVAR(1)
 Sof(C40)=Sof(H40A)=Sof(H40B)=Sof(C41)=Sof(H41A)=Sof(H41B)=Sof(H41C)=0.68*(1-
 FVAR(2))
 Sof(C42)=Sof(H42A)=Sof(H42B)=Sof(C43)=Sof(H43A)=Sof(H43B)=Sof(H43C)=0.32*(1-
 FVAR(2))
 Sof(C44)=Sof(H44A)=Sof(H44B)=Sof(C45)=Sof(H45A)=Sof(H45B)=Sof(C46)=Sof(H46A)=
 Sof(H46B)=Sof(C47)=Sof(H47A)=Sof(H47B)=Sof(H47C)=FVAR(1)
6.a Secondary CH2 refined with riding coordinates:
 C9(H9A,H9B), C10(H10A,H10B), C11(H11A,H11B), C38(H38A,H38B), C39(H39A,H39B),
 C40(H40A,H40B), C42(H42A,H42B), C44(H44A,H44B), C45(H45A,H45B), C46(H46A,H46B),
  C66(H66A,H66B), C67(H67A,H67B), C68(H68A,H68B), C71(H71A,H71B), C72(H72A,
 H72B), C73(H73A,H73B)
6.b Me refined with riding coordinates:
 C41(H41A,H41B,H41C), C43(H43A,H43B,H43C), C47(H47A,H47B,H47C), C70(H70A,H70B,
 H70C), C74(H74A,H74B,H74C)
6.c Aromatic/amide H refined with riding coordinates:
 C13(H13), C14(H14), C15(H15), C16(H16), C48(H48), C49(H49), C50(H50), C51(H51)
6.d Idealised Me refined as rotating group:
 C7(H7A,H7B,H7C), C8(H8A,H8B,H8C), C12(H12A,H12B,H12C), C17(H17A,H17B,H17C),
 C20(H20A,H20B,H20C), C24(H24A,H24B,H24C), C25(H25A,H25B,H25C), C26(H26A,H26B,
 H26C), C27(H27A,H27B,H27C), C36(H36A,H36B,H36C), C37(H37A,H37B,H37C), C52(H52A,
 H52B,H52C), C55(H55A,H55B,H55C), C59(H59A,H59B,H59C), C60(H60A,H60B,H60C),
 C61(H61A,H61B,H61C), C62(H62A,H62B,H62C), C29(H29A,H29B,H29C), C64(H64A,H64B,
 H64C), C65(H65A,H65B,H65C), C69(H69A,H69B,H69C)
;
_olex2_diffrn_ambient_temperature_device 'Oxford Cryosystems Cryostream 800'
_olex2_exptl_crystal_mounting_method 'The crystal was mounted on a MITIGEN holder in NVH oil'
_olex2_submission_special_instructions 'No special instructions were received'

loop_
_space_group_symop_operation_xyz
'x, y, z'
'-x, -y, -z'

loop_
_atom_site_label
_atom_site_type_symbol
_atom_site_fract_x
_atom_site_fract_y
_atom_site_fract_z
_atom_site_U_iso_or_equiv
_atom_site_adp_type
_atom_site_occupancy
_atom_site_site_symmetry_order
_atom_site_calc_flag
_atom_site_refinement_flags_posn
_atom_site_refinement_flags_adp
_atom_site_refinement_flags_occupancy
_atom_site_disorder_assembly
_atom_site_disorder_group
Rh1 Rh 0.49439(2) 1.05853(2) 0.70311(2) 0.01889(4) Uani 1 1 d . U . . .
O2 O 0.73136(13) 1.08871(10) 0.96287(9) 0.0292(3) Uani 1 1 d . U . . .
O3 O 0.34756(11) 1.03346(9) 0.72755(9) 0.0228(3) Uani 1 1 d D U . . .
H3 H 0.348(3) 1.001(2) 0.7671(19) 0.067(11) Uiso 1 1 d D . . . .
N1 N 0.58612(14) 1.04605(11) 0.82423(10) 0.0219(3) Uani 1 1 d D U . . .
H1 H 0.551(2) 0.9945(14) 0.835(2) 0.045(8) Uiso 1 1 d D . . . .
C1 C 0.68096(16) 1.10207(13) 0.88385(12) 0.0221(3) Uani 1 1 d . U . . .
C2 C 0.75455(16) 1.18849(13) 0.87424(12) 0.0218(3) Uani 1 1 d . U . . .
C3 C 0.71293(15) 1.25146(12) 0.83974(11) 0.0214(3) Uani 1 1 d . U . . .
C4 C 0.59408(15) 1.24125(12) 0.82135(11) 0.0201(3) Uani 1 1 d . U . . .
C5 C 0.50364(15) 1.16636(12) 0.77170(11) 0.0194(3) Uani 1 1 d . U . . .
C6 C 0.38311(15) 1.12791(13) 0.76478(12) 0.0215(3) Uani 1 1 d . U . . .
C7 C 0.37546(18) 1.13460(15) 0.85017(13) 0.0279(4) Uani 1 1 d . U . . .
H7A H 0.297730 1.096164 0.841150 0.042 Uiso 1 1 calc GR . . . .
H7B H 0.392880 1.196432 0.873278 0.042 Uiso 1 1 calc GR . . . .
H7C H 0.430859 1.115488 0.890878 0.042 Uiso 1 1 calc GR . . . .
C8 C 0.30142(17) 1.16000(14) 0.70043(13) 0.0269(4) Uani 1 1 d . U . . .
H8A H 0.306372 1.153068 0.645796 0.040 Uiso 1 1 calc GR . . . .
H8B H 0.322520 1.222933 0.722586 0.040 Uiso 1 1 calc GR . . . .
H8C H 0.222702 1.124677 0.691425 0.040 Uiso 1 1 calc GR . . . .
C9 C 0.58863(17) 1.31969(13) 0.86719(12) 0.0231(3) Uani 1 1 d . U . . .
H9A H 0.507174 1.309407 0.848459 0.028 Uiso 1 1 calc R . . . .
H9B H 0.625774 1.374203 0.850166 0.028 Uiso 1 1 calc R . . . .
C10 C 0.6472(2) 1.33488(15) 0.96522(13) 0.0318(4) Uani 1 1 d . U . . .
H10A H 0.600771 1.285521 0.982834 0.038 Uiso 1 1 calc R . . . .
H10B H 0.723319 1.332822 0.982791 0.038 Uiso 1 1 calc R . . . .
C11 C 0.6635(3) 1.42284(18) 1.01272(16) 0.0433(6) Uani 1 1 d . U . . .
H11A H 0.589078 1.428424 0.990307 0.052 Uiso 1 1 calc R . . . .
H11B H 0.687623 1.422572 1.074377 0.052 Uiso 1 1 calc R . . . .
C12 C 0.7518(3) 1.5026(2) 1.0036(2) 0.0657(9) Uani 1 1 d . U . . .
H12A H 0.725657 1.505744 0.943039 0.099 Uiso 1 1 calc GR . . . .
H12B H 0.825138 1.496652 1.024114 0.099 Uiso 1 1 calc GR . . . .
H12C H 0.761791 1.557067 1.037570 0.099 Uiso 1 1 calc GR . . . .
C13 C 0.79054(17) 1.32969(13) 0.83352(13) 0.0255(4) Uani 1 1 d . U . . .
H13 H 0.764091 1.372869 0.810360 0.031 Uiso 1 1 calc R . . . .
C14 C 0.90559(17) 1.34578(14) 0.86045(14) 0.0292(4) Uani 1 1 d . U . . .
H14 H 0.956262 1.398649 0.854077 0.035 Uiso 1 1 calc R . . . .
C15 C 0.94632(17) 1.28451(15) 0.89665(14) 0.0300(4) Uani 1 1 d . U . . .
H15 H 1.025243 1.295981 0.916521 0.036 Uiso 1 1 calc R . . . .
C16 C 0.87107(17) 1.20653(14) 0.90360(13) 0.0267(4) Uani 1 1 d . U . . .
H16 H 0.899012 1.164750 0.928649 0.032 Uiso 1 1 calc R . . . .
C17 C 0.6698(2) 1.00730(16) 0.98126(15) 0.0381(5) Uani 1 1 d . U . . .
H17A H 0.662416 0.956241 0.944035 0.057 Uiso 1 1 calc GR . . . .
H17B H 0.593239 1.003309 0.970769 0.057 Uiso 1 1 calc GR . . . .
H17C H 0.711894 1.007001 1.041470 0.057 Uiso 1 1 calc GR . . . .
C18 C 0.42339(19) 0.95496(13) 0.58376(12) 0.0272(4) Uani 1 1 d . U . . .
C19 C 0.41054(17) 1.03665(13) 0.56422(12) 0.0241(4) Uani 1 1 d . U . . .
C20 C 0.29869(19) 1.04125(17) 0.51021(13) 0.0332(4) Uani 1 1 d . U . . .
H20A H 0.243109 1.013392 0.532728 0.050 Uiso 1 1 calc GR . . . .
H20B H 0.269385 1.009656 0.450886 0.050 Uiso 1 1 calc GR . . . .
H20C H 0.310390 1.103708 0.511690 0.050 Uiso 1 1 calc GR . . . .
C21 C 0.52203(17) 1.10631(13) 0.59617(12) 0.0231(3) Uani 1 1 d . U . . .
C22 C 0.60352(17) 1.07098(14) 0.64116(12) 0.0247(4) Uani 1 1 d . U . . .
C23 C 0.5403(2) 0.97519(14) 0.62841(13) 0.0282(4) Uani 1 1 d . U . . .
C24 C 0.5930(3) 0.91224(18) 0.66373(17) 0.0417(6) Uani 1 1 d . U . . .
H24A H 0.660895 0.943572 0.718509 0.063 Uiso 1 1 calc GR . . . .
H24B H 0.615551 0.889550 0.623003 0.063 Uiso 1 1 calc GR . . . .
H24C H 0.537046 0.862358 0.672824 0.063 Uiso 1 1 calc GR . . . .
C25 C 0.73119(19) 1.11966(17) 0.67941(14) 0.0344(5) Uani 1 1 d . U . . .
H25A H 0.752994 1.182615 0.702063 0.052 Uiso 1 1 calc GR . . . .
H25B H 0.757489 1.114649 0.635164 0.052 Uiso 1 1 calc GR . . . .
H25C H 0.766788 1.093630 0.726077 0.052 Uiso 1 1 calc GR . . . .
C26 C 0.5501(2) 1.20016(14) 0.58575(14) 0.0308(4) Uani 1 1 d . U . . .
H26A H 0.482040 1.213095 0.571258 0.046 Uiso 1 1 calc GR . . . .
H26B H 0.574381 1.207901 0.539616 0.046 Uiso 1 1 calc GR . . . .
H26C H 0.612378 1.241032 0.639529 0.046 Uiso 1 1 calc GR . . . .
C27 C 0.3244(2) 0.86736(15) 0.56321(15) 0.0387(5) Uani 1 1 d . U . . .
H27A H 0.351530 0.828188 0.598032 0.058 Uiso 1 1 calc GR . . . .
H27B H 0.291232 0.839440 0.502205 0.058 Uiso 1 1 calc GR . . . .
H27C H 0.265907 0.877234 0.575970 0.058 Uiso 1 1 calc GR . . . .
Rh2 Rh 0.89273(2) 0.58244(2) 0.64562(2) 0.02063(4) Uani 1 1 d . U . . .
O6 O 0.67814(12) 0.72692(10) 0.57723(10) 0.0297(3) Uani 1 1 d . U . . .
O7 O 0.86766(12) 0.54201(9) 0.75330(9) 0.0241(3) Uani 1 1 d D U . . .
H7 H 0.7941(18) 0.517(2) 0.747(2) 0.061(10) Uiso 1 1 d D . . . .
N2 N 0.75883(14) 0.62353(11) 0.60916(10) 0.0230(3) Uani 1 1 d D U . . .
H2 H 0.6921(18) 0.5839(17) 0.6056(19) 0.041(8) Uiso 1 1 d D . . . .
C30 C 0.76449(16) 0.70006(13) 0.59638(12) 0.0232(3) Uani 1 1 d . U . . .
C31 C 0.86742(16) 0.77248(12) 0.59771(12) 0.0229(3) Uani 1 1 d . U . . .
C32 C 0.97596(17) 0.80513(12) 0.66880(13) 0.0238(3) Uani 1 1 d . U . . .
C33 C 0.99179(17) 0.77214(13) 0.74914(12) 0.0249(4) Uani 1 1 d . U . . .
C34 C 0.95956(16) 0.68504(12) 0.74632(12) 0.0220(3) Uani 1 1 d . U . . .
C35 C 0.93573(18) 0.63210(13) 0.81046(12) 0.0247(4) Uani 1 1 d . U . . .
C36 C 1.04179(19) 0.62977(15) 0.88135(13) 0.0303(4) Uani 1 1 d . U . . .
H36A H 1.084754 0.611157 0.855886 0.045 Uiso 1 1 calc GR . . . .
H36B H 1.018475 0.587383 0.914771 0.045 Uiso 1 1 calc GR . . . .
H36C H 1.090519 0.689259 0.919077 0.045 Uiso 1 1 calc GR . . . .
C37 C 0.8617(2) 0.65450(16) 0.84674(15) 0.0343(5) Uani 1 1 d . U . . .
H37A H 0.835352 0.608463 0.876077 0.051 Uiso 1 1 calc GR . . . .
H37B H 0.795231 0.657045 0.799833 0.051 Uiso 1 1 calc GR . . . .
H37C H 0.907081 0.712387 0.887631 0.051 Uiso 1 1 calc GR . . . .
C38 C 1.0595(7) 0.8454(6) 0.8308(6) 0.0303(16) Uani 0.434(7) 1 d . . P A 2
H38A H 1.065138 0.817594 0.880641 0.036 Uiso 0.434(7) 1 calc R . P A 2
H38B H 1.138388 0.877639 0.837011 0.036 Uiso 0.434(7) 1 calc R . P A 2
C39 C 1.0080(8) 0.9114(5) 0.8332(4) 0.0469(17) Uani 0.434(7) 1 d . U P . .
H39A H 1.063489 0.960340 0.884404 0.056 Uiso 0.434(7) 1 calc R . P A 2
H39B H 1.001305 0.937424 0.782235 0.056 Uiso 0.434(7) 1 calc R . P A 2
C40 C 0.9026(9) 0.8828(6) 0.8349(6) 0.036(2) Uani 0.295(5) 1 d . . P A 2
H40A H 0.905149 0.851074 0.881989 0.043 Uiso 0.295(5) 1 calc R . P A 2
H40B H 0.843681 0.839752 0.780282 0.043 Uiso 0.295(5) 1 calc R . P A 2
C41 C 0.8659(10) 0.9597(8) 0.8479(8) 0.049(2) Uani 0.295(5) 1 d . U P A 2
H41A H 0.790712 0.935108 0.848577 0.074 Uiso 0.295(5) 1 calc R . P A 2
H41B H 0.922738 1.001899 0.902593 0.074 Uiso 0.295(5) 1 calc R . P A 2
H41C H 0.861217 0.990567 0.800798 0.074 Uiso 0.295(5) 1 calc R . P A 2
C42 C 1.0339(18) 0.9795(13) 0.8916(12) 0.042(5) Uani 0.139(2) 1 d . . P A 3
H42A H 1.105275 1.026200 0.895289 0.051 Uiso 0.139(2) 1 calc R . P A 3
H42B H 1.055642 0.960238 0.946554 0.051 Uiso 0.139(2) 1 calc R . P A 3
C43 C 0.960(2) 1.0269(16) 0.8929(12) 0.057(7) Uani 0.139(2) 1 d . . P A 3
H43A H 1.001283 1.075360 0.944395 0.086 Uiso 0.139(2) 1 calc R . P A 3
H43B H 0.939501 1.051533 0.841672 0.086 Uiso 0.139(2) 1 calc R . P A 3
H43C H 0.889285 0.984798 0.893538 0.086 Uiso 0.139(2) 1 calc R . P A 3
C44 C 1.0219(5) 0.8420(5) 0.8268(4) 0.0265(11) Uani 0.566(7) 1 d . U P A 1
H44A H 1.037156 0.815854 0.877969 0.032 Uiso 0.566(7) 1 calc R . P A 1
H44B H 1.093464 0.893470 0.837657 0.032 Uiso 0.566(7) 1 calc R . P A 1
C45 C 0.9299(5) 0.8751(4) 0.8163(3) 0.0354(11) Uani 0.566(7) 1 d . U P A 1
H45A H 0.854934 0.823314 0.793988 0.042 Uiso 0.566(7) 1 calc R . P A 1
H45B H 0.925703 0.912102 0.773027 0.042 Uiso 0.566(7) 1 calc R . P A 1
C46 C 0.9503(5) 0.9300(4) 0.8996(3) 0.0503(14) Uani 0.566(7) 1 d . U P A 1
H46A H 1.024815 0.982173 0.921635 0.060 Uiso 0.566(7) 1 calc R . P A 1
H46B H 0.954980 0.893229 0.943026 0.060 Uiso 0.566(7) 1 calc R . P A 1
C47 C 0.8541(7) 0.9629(5) 0.8878(6) 0.069(2) Uani 0.566(7) 1 d . U P A 1
H47A H 0.871398 0.997556 0.942859 0.103 Uiso 0.566(7) 1 calc R . P A 1
H47B H 0.850147 1.000513 0.845780 0.103 Uiso 0.566(7) 1 calc R . P A 1
H47C H 0.780285 0.911535 0.867180 0.103 Uiso 0.566(7) 1 calc R . P A 1
C48 C 1.06585(18) 0.87564(13) 0.66489(14) 0.0292(4) Uani 1 1 d . U . . .
H48 H 1.139506 0.899291 0.712533 0.035 Uiso 1 1 calc R . . . .
C49 C 1.04980(18) 0.91166(14) 0.59321(15) 0.0315(4) Uani 1 1 d . U . . .
H49 H 1.112646 0.958634 0.591613 0.038 Uiso 1 1 calc R . . . .
C50 C 0.94228(19) 0.87957(14) 0.52345(15) 0.0307(4) Uani 1 1 d . U . . .
H50 H 0.931182 0.904558 0.474313 0.037 Uiso 1 1 calc R . . . .
C51 C 0.85132(17) 0.81062(14) 0.52638(13) 0.0269(4) Uani 1 1 d . U . . .
H51 H 0.777297 0.789129 0.479341 0.032 Uiso 1 1 calc R . . . .
C52 C 0.5721(2) 0.66476(17) 0.57464(19) 0.0397(5) Uani 1 1 d . U . . .
H52A H 0.587403 0.647598 0.629926 0.060 Uiso 1 1 calc GR . . . .
H52B H 0.539275 0.611646 0.528939 0.060 Uiso 1 1 calc GR . . . .
H52C H 0.517754 0.692886 0.563282 0.060 Uiso 1 1 calc GR . . . .
C53 C 0.84873(19) 0.49775(15) 0.52071(14) 0.0321(4) Uani 1 1 d . U . . .
C54 C 0.9337(2) 0.58767(15) 0.53799(14) 0.0307(4) Uani 1 1 d . U . . .
C55 C 0.9267(3) 0.6490(2) 0.47745(18) 0.0477(7) Uani 1 1 d . U . . .
H55A H 0.977266 0.710548 0.509658 0.071 Uiso 1 1 calc GR . . . .
H55B H 0.847480 0.643427 0.448277 0.071 Uiso 1 1 calc GR . . . .
H55C H 0.950885 0.633083 0.434800 0.071 Uiso 1 1 calc GR . . . .
C56 C 1.03440(19) 0.59978(14) 0.61248(15) 0.0293(4) Uani 1 1 d . U . . .
C57 C 1.00935(18) 0.52268(14) 0.64654(14) 0.0285(4) Uani 1 1 d . U . . .
C58 C 0.89375(19) 0.45894(14) 0.58715(15) 0.0307(4) Uani 1 1 d . U . . .
C59 C 0.8353(3) 0.36961(16) 0.6012(2) 0.0488(7) Uani 1 1 d . U . . .
H59A H 0.753717 0.344025 0.560661 0.073 Uiso 1 1 calc GR . . . .
H59B H 0.842998 0.376065 0.660093 0.073 Uiso 1 1 calc GR . . . .
H59C H 0.870724 0.330166 0.592210 0.073 Uiso 1 1 calc GR . . . .
C60 C 1.0895(3) 0.5029(2) 0.72226(17) 0.0442(6) Uani 1 1 d . U . . .
H60A H 1.048870 0.474433 0.755320 0.066 Uiso 1 1 calc GR . . . .
H60B H 1.154646 0.558594 0.758668 0.066 Uiso 1 1 calc GR . . . .
H60C H 1.117384 0.462859 0.702481 0.066 Uiso 1 1 calc GR . . . .
C61 C 1.1473(2) 0.67911(17) 0.6464(2) 0.0438(6) Uani 1 1 d . U . . .
H61A H 1.198194 0.676390 0.703322 0.066 Uiso 1 1 calc GR . . . .
H61B H 1.134745 0.733833 0.650659 0.066 Uiso 1 1 calc GR . . . .
H61C H 1.182769 0.678915 0.607308 0.066 Uiso 1 1 calc GR . . . .
C62 C 0.7324(2) 0.4595(2) 0.44580(18) 0.0516(7) Uani 1 1 d . U . . .
H62A H 0.694931 0.500455 0.443754 0.077 Uiso 1 1 calc GR . . . .
H62B H 0.685801 0.401972 0.452017 0.077 Uiso 1 1 calc GR . . . .
H62C H 0.740483 0.451098 0.392593 0.077 Uiso 1 1 calc GR . . . .
O4 O 0.44077(17) 0.87189(13) 0.81471(14) 0.0478(5) Uani 1 1 d . . . . .
O5 O 0.32715(15) 0.93340(11) 0.82906(11) 0.0363(4) Uani 1 1 d . . . . .
C28 C 0.36527(19) 0.87316(15) 0.83582(14) 0.0342(5) Uani 1 1 d . . . . .
C29 C 0.3124(3) 0.79904(19) 0.87386(19) 0.0516(7) Uani 1 1 d . . . . .
H29A H 0.336154 0.822646 0.934488 0.077 Uiso 1 1 calc GR . . . .
H29B H 0.338407 0.751598 0.869040 0.077 Uiso 1 1 calc GR . . . .
H29C H 0.228561 0.774950 0.842660 0.077 Uiso 1 1 calc GR . . . .
O8 O 0.57528(17) 0.48340(15) 0.60904(14) 0.0656(7) Uani 1 1 d . . . . .
O9 O 0.66765(13) 0.46190(13) 0.73660(11) 0.0383(4) Uani 1 1 d . . . . .
C63 C 0.57878(18) 0.44650(14) 0.66892(14) 0.0297(4) Uani 1 1 d . . . . .
C64 C 0.4667(2) 0.37825(18) 0.66194(17) 0.0394(5) Uani 1 1 d . . . . .
H64A H 0.478797 0.326966 0.682922 0.059 Uiso 1 1 calc GR . . . .
H64B H 0.409339 0.358582 0.601798 0.059 Uiso 1 1 calc GR . . . .
H64C H 0.439518 0.405013 0.696573 0.059 Uiso 1 1 calc GR . . . .
C65 C 0.2677(11) 0.2312(7) 1.0064(7) 0.230(6) Uani 1 1 d D U . . .
H65A H 0.340110 0.240825 1.003515 0.345 Uiso 1 1 calc GR . . . .
H65B H 0.262084 0.198536 1.051069 0.345 Uiso 1 1 calc GR . . . .
H65C H 0.265453 0.288859 1.020215 0.345 Uiso 1 1 calc GR . . . .
C66 C 0.1573(8) 0.1719(6) 0.9114(6) 0.187(4) Uani 1 1 d D U . . .
H66A H 0.086336 0.155717 0.919267 0.224 Uiso 1 1 calc R . . . .
H66B H 0.164684 0.115647 0.898378 0.224 Uiso 1 1 calc R . . . .
C67 C 0.1356(6) 0.2152(5) 0.8214(4) 0.129(2) Uani 1 1 d D U . . .
H67A H 0.117999 0.267355 0.829816 0.155 Uiso 1 1 calc R . . . .
H67B H 0.207493 0.236263 0.814461 0.155 Uiso 1 1 calc R . . . .
C68 C 0.0270(5) 0.1406(7) 0.7298(5) 0.190(4) Uani 1 1 d D U . . .
H68A H 0.047384 0.093114 0.712121 0.229 Uiso 1 1 calc R . . . .
H68B H -0.045482 0.113577 0.735307 0.229 Uiso 1 1 calc R . . . .
C69 C 0.0212(5) 0.2021(5) 0.6709(4) 0.118(2) Uani 1 1 d D U . . .
H69A H -0.012001 0.168331 0.611763 0.177 Uiso 1 1 calc GR . . . .
H69B H 0.098671 0.246749 0.686327 0.177 Uiso 1 1 calc GR . . . .
H69C H -0.026962 0.231949 0.675463 0.177 Uiso 1 1 calc GR . . . .
C70 C 0.5294(12) 0.7208(6) 0.7727(6) 0.226(6) Uani 1 1 d D U . . .
H70A H 0.559682 0.782377 0.804231 0.339 Uiso 1 1 calc R . . . .
H70B H 0.584547 0.713798 0.753616 0.339 Uiso 1 1 calc R . . . .
H70C H 0.456390 0.706986 0.722721 0.339 Uiso 1 1 calc R . . . .
C71 C 0.5118(17) 0.6624(7) 0.8268(10) 0.346(9) Uani 1 1 d D U . . .
H71A H 0.586513 0.681075 0.877816 0.416 Uiso 1 1 calc R . . . .
H71B H 0.459436 0.674321 0.847180 0.416 Uiso 1 1 calc R . . . .
C72 C 0.4723(11) 0.5768(6) 0.8023(5) 0.245(6) Uani 1 1 d D U . . .
H72A H 0.516106 0.569062 0.771111 0.294 Uiso 1 1 calc R . . . .
H72B H 0.393477 0.560691 0.757327 0.294 Uiso 1 1 calc R . . . .
C73 C 0.4591(12) 0.4974(8) 0.8473(6) 0.247(6) Uani 1 1 d D U . . .
H73A H 0.489997 0.522240 0.909483 0.297 Uiso 1 1 calc R . . . .
H73B H 0.508930 0.469613 0.840615 0.297 Uiso 1 1 calc R . . . .
C74 C 0.3292(12) 0.4167(10) 0.8163(8) 0.297(8) Uani 1 1 d D U . . .
H74A H 0.334840 0.371774 0.850452 0.446 Uiso 1 1 calc R . . . .
H74B H 0.278595 0.441895 0.824655 0.446 Uiso 1 1 calc R . . . .
H74C H 0.297630 0.388983 0.755415 0.446 Uiso 1 1 calc R . . . .

loop_
_atom_site_aniso_label
_atom_site_aniso_U_11
_atom_site_aniso_U_22
_atom_site_aniso_U_33
_atom_site_aniso_U_23
_atom_site_aniso_U_13
_atom_site_aniso_U_12
Rh1 0.01948(7) 0.01982(7) 0.01584(6) 0.00406(5) 0.00798(5) 0.00606(5)
O2 0.0267(7) 0.0313(7) 0.0212(6) 0.0097(5) 0.0046(5) 0.0088(6)
O3 0.0207(6) 0.0242(6) 0.0201(6) 0.0064(5) 0.0086(5) 0.0056(5)
N1 0.0227(7) 0.0232(7) 0.0192(7) 0.0066(6) 0.0088(6) 0.0088(6)
C1 0.0219(8) 0.0261(9) 0.0200(8) 0.0069(7) 0.0087(7) 0.0121(7)
C2 0.0199(8) 0.0241(8) 0.0195(8) 0.0040(6) 0.0079(6) 0.0080(7)
C3 0.0184(8) 0.0232(8) 0.0190(8) 0.0034(6) 0.0065(6) 0.0068(7)
C4 0.0200(8) 0.0221(8) 0.0191(7) 0.0059(6) 0.0085(6) 0.0094(7)
C5 0.0186(7) 0.0236(8) 0.0168(7) 0.0062(6) 0.0080(6) 0.0089(6)
C6 0.0188(8) 0.0266(9) 0.0192(8) 0.0060(6) 0.0089(6) 0.0086(7)
C7 0.0260(9) 0.0364(10) 0.0224(9) 0.0071(8) 0.0138(7) 0.0103(8)
C8 0.0198(8) 0.0343(10) 0.0264(9) 0.0101(8) 0.0090(7) 0.0115(8)
C9 0.0248(8) 0.0243(8) 0.0199(8) 0.0040(6) 0.0085(7) 0.0111(7)
C10 0.0372(11) 0.0337(11) 0.0206(9) 0.0033(8) 0.0087(8) 0.0151(9)
C11 0.0524(15) 0.0415(13) 0.0288(11) -0.0049(9) 0.0145(11) 0.0169(12)
C12 0.065(2) 0.0408(16) 0.062(2) -0.0115(14) 0.0189(17) 0.0033(14)
C13 0.0225(8) 0.0239(9) 0.0262(9) 0.0054(7) 0.0096(7) 0.0064(7)
C14 0.0223(9) 0.0285(10) 0.0321(10) 0.0053(8) 0.0123(8) 0.0049(7)
C15 0.0181(8) 0.0351(11) 0.0325(10) 0.0043(8) 0.0096(8) 0.0082(8)
C16 0.0208(8) 0.0308(10) 0.0269(9) 0.0055(7) 0.0084(7) 0.0114(7)
C17 0.0388(12) 0.0362(12) 0.0252(10) 0.0150(9) 0.0064(9) 0.0073(10)
C18 0.0352(10) 0.0231(9) 0.0205(8) 0.0028(7) 0.0143(8) 0.0069(8)
C19 0.0262(9) 0.0273(9) 0.0167(7) 0.0040(7) 0.0099(7) 0.0082(7)
C20 0.0285(10) 0.0455(12) 0.0194(9) 0.0034(8) 0.0066(8) 0.0133(9)
C21 0.0276(9) 0.0237(8) 0.0188(8) 0.0052(6) 0.0129(7) 0.0083(7)
C22 0.0272(9) 0.0298(9) 0.0201(8) 0.0063(7) 0.0136(7) 0.0113(8)
C23 0.0404(11) 0.0287(10) 0.0232(9) 0.0077(7) 0.0185(8) 0.0169(9)
C24 0.0633(17) 0.0433(13) 0.0409(13) 0.0191(11) 0.0309(12) 0.0355(13)
C25 0.0271(10) 0.0498(13) 0.0282(10) 0.0065(9) 0.0159(8) 0.0140(9)
C26 0.0395(11) 0.0259(9) 0.0300(10) 0.0108(8) 0.0201(9) 0.0106(8)
C27 0.0467(13) 0.0247(10) 0.0324(11) -0.0003(8) 0.0191(10) 0.0001(9)
Rh2 0.02117(7) 0.01707(7) 0.02232(7) 0.00387(5) 0.01034(5) 0.00551(5)
O6 0.0223(7) 0.0303(7) 0.0387(8) 0.0142(6) 0.0140(6) 0.0115(6)
O7 0.0237(6) 0.0202(6) 0.0274(7) 0.0077(5) 0.0118(5) 0.0068(5)
N2 0.0203(7) 0.0218(7) 0.0228(7) 0.0049(6) 0.0090(6) 0.0046(6)
C30 0.0205(8) 0.0244(8) 0.0220(8) 0.0061(7) 0.0084(7) 0.0069(7)
C31 0.0216(8) 0.0196(8) 0.0261(9) 0.0072(7) 0.0100(7) 0.0071(7)
C32 0.0235(8) 0.0180(8) 0.0261(9) 0.0057(7) 0.0087(7) 0.0066(7)
C33 0.0258(9) 0.0206(8) 0.0225(8) 0.0038(7) 0.0069(7) 0.0076(7)
C34 0.0222(8) 0.0206(8) 0.0204(8) 0.0042(6) 0.0079(7) 0.0075(7)
C35 0.0289(9) 0.0223(8) 0.0227(8) 0.0064(7) 0.0114(7) 0.0100(7)
C36 0.0325(10) 0.0297(10) 0.0241(9) 0.0097(8) 0.0085(8) 0.0115(8)
C37 0.0437(12) 0.0329(11) 0.0360(11) 0.0106(9) 0.0243(10) 0.0180(10)
C38 0.031(4) 0.023(3) 0.034(3) 0.001(2) 0.015(4) 0.008(3)
C39 0.075(5) 0.041(3) 0.040(3) 0.015(2) 0.031(3) 0.034(3)
C40 0.039(5) 0.030(4) 0.035(5) 0.002(3) 0.009(4) 0.017(4)
C41 0.053(6) 0.062(7) 0.048(6) 0.018(5) 0.019(5) 0.042(5)
C42 0.048(10) 0.041(9) 0.036(8) -0.007(7) 0.003(7) 0.035(9)
C43 0.096(18) 0.058(13) 0.031(9) 0.006(8) 0.014(10) 0.063(14)
C44 0.025(3) 0.0221(19) 0.0236(18) 0.0013(14) 0.004(2) 0.008(2)
C45 0.041(3) 0.030(2) 0.032(2) 0.0008(16) 0.0075(18) 0.022(2)
C46 0.066(3) 0.045(3) 0.045(2) -0.0010(19) 0.019(2) 0.035(3)
C47 0.084(4) 0.062(4) 0.083(5) 0.009(4) 0.041(4) 0.052(4)
C48 0.0229(9) 0.0219(9) 0.0336(10) 0.0081(8) 0.0072(8) 0.0047(7)
C49 0.0260(9) 0.0238(9) 0.0408(11) 0.0143(8) 0.0139(9) 0.0055(8)
C50 0.0293(10) 0.0275(10) 0.0342(10) 0.0155(8) 0.0134(8) 0.0097(8)
C51 0.0236(9) 0.0260(9) 0.0290(9) 0.0109(7) 0.0098(7) 0.0093(7)
C52 0.0269(10) 0.0414(13) 0.0580(15) 0.0210(11) 0.0242(11) 0.0141(9)
C53 0.0301(10) 0.0322(10) 0.0299(10) -0.0038(8) 0.0126(8) 0.0105(8)
C54 0.0388(11) 0.0315(10) 0.0306(10) 0.0085(8) 0.0216(9) 0.0167(9)
C55 0.078(2) 0.0533(16) 0.0417(13) 0.0243(12) 0.0417(14) 0.0400(15)
C56 0.0298(10) 0.0244(9) 0.0372(11) 0.0026(8) 0.0216(9) 0.0077(8)
C57 0.0292(10) 0.0286(10) 0.0316(10) 0.0050(8) 0.0162(8) 0.0130(8)
C58 0.0330(10) 0.0207(9) 0.0403(11) 0.0012(8) 0.0217(9) 0.0076(8)
C59 0.0569(16) 0.0218(10) 0.077(2) 0.0082(11) 0.0444(16) 0.0100(10)
C60 0.0521(15) 0.0546(16) 0.0369(12) 0.0080(11) 0.0177(11) 0.0359(13)
C61 0.0337(12) 0.0321(11) 0.0629(17) -0.0001(11) 0.0295(12) 0.0029(9)
C62 0.0365(13) 0.0623(18) 0.0391(13) -0.0133(12) 0.0063(11) 0.0169(13)
O4 0.0389(10) 0.0377(10) 0.0623(12) 0.0184(9) 0.0213(9) 0.0104(8)
O5 0.0371(8) 0.0358(8) 0.0327(8) 0.0167(7) 0.0169(7) 0.0082(7)
C28 0.0295(10) 0.0302(10) 0.0238(9) 0.0090(8) 0.0027(8) 0.0008(8)
C29 0.0676(19) 0.0390(14) 0.0412(14) 0.0211(11) 0.0249(13) 0.0113(13)
O8 0.0384(10) 0.0613(13) 0.0491(11) 0.0378(10) -0.0029(9) -0.0109(9)
O9 0.0232(7) 0.0519(10) 0.0356(8) 0.0220(8) 0.0115(6) 0.0106(7)
C63 0.0266(9) 0.0258(9) 0.0314(10) 0.0107(8) 0.0096(8) 0.0075(8)
C64 0.0251(10) 0.0442(13) 0.0400(12) 0.0161(10) 0.0109(9) 0.0072(9)
C65 0.333(16) 0.269(14) 0.205(10) 0.047(10) 0.157(11) 0.207(13)
C66 0.256(9) 0.215(8) 0.337(11) 0.203(8) 0.263(9) 0.197(7)
C67 0.156(5) 0.165(6) 0.198(7) 0.098(5) 0.143(5) 0.127(5)
C68 0.103(4) 0.343(11) 0.271(9) 0.232(9) 0.143(5) 0.157(6)
C69 0.100(4) 0.159(6) 0.142(5) 0.055(5) 0.084(4) 0.069(4)
C70 0.432(18) 0.116(6) 0.202(10) 0.062(6) 0.213(12) 0.102(9)
C71 0.55(2) 0.175(10) 0.315(16) 0.137(11) 0.251(16) 0.072(14)
C72 0.467(16) 0.204(8) 0.075(4) 0.016(5) 0.028(7) 0.254(10)
C73 0.429(16) 0.372(14) 0.115(6) 0.093(8) 0.112(9) 0.356(14)
C74 0.356(16) 0.49(2) 0.184(11) 0.000(12) 0.096(12) 0.355(16)

loop_
_atom_type_symbol
_atom_type_description
_atom_type_scat_dispersion_real
_atom_type_scat_dispersion_imag
_atom_type_scat_source
C C 0.0033 0.0016 'International Tables Vol C Tables 4.2.6.8 and 6.1.1.4'
H H 0.0000 0.0000 'International Tables Vol C Tables 4.2.6.8 and 6.1.1.4'
N N 0.0061 0.0033 'International Tables Vol C Tables 4.2.6.8 and 6.1.1.4'
O O 0.0106 0.0060 'International Tables Vol C Tables 4.2.6.8 and 6.1.1.4'
Rh Rh -1.1178 0.9187 'International Tables Vol C Tables 4.2.6.8 and 6.1.1.4'

loop_
_geom_angle_atom_site_label_1
_geom_angle_atom_site_label_2
_geom_angle_atom_site_label_3
_geom_angle
O3 Rh1 C18 102.37(7)
O3 Rh1 C19 98.70(6)
O3 Rh1 C21 128.03(6)
O3 Rh1 C23 133.39(7)
N1 Rh1 O3 90.79(6)
N1 Rh1 C18 123.73(7)
N1 Rh1 C19 161.46(7)
N1 Rh1 C21 139.84(7)
N1 Rh1 C22 104.61(7)
N1 Rh1 C23 98.80(7)
C5 Rh1 O3 66.68(6)
C5 Rh1 N1 81.36(7)
C5 Rh1 C18 153.78(8)
C5 Rh1 C19 117.01(7)
C5 Rh1 C21 103.06(7)
C5 Rh1 C22 121.21(8)
C5 Rh1 C23 159.76(8)
C18 Rh1 C23 36.33(8)
C19 Rh1 C18 38.64(7)
C19 Rh1 C23 63.19(8)
C21 Rh1 C18 63.83(7)
C21 Rh1 C19 38.19(7)
C21 Rh1 C23 63.86(7)
C22 Rh1 O3 163.35(7)
C22 Rh1 C18 63.90(8)
C22 Rh1 C19 64.75(7)
C22 Rh1 C21 38.84(7)
C22 Rh1 C23 38.95(8)
C1 O2 C17 116.87(16)
Rh1 O3 H3 111(2)
C6 O3 Rh1 94.09(10)
C6 O3 H3 111(2)
Rh1 N1 H1 113(2)
C1 N1 Rh1 129.05(14)
C1 N1 H1 118(2)
O2 C1 C2 110.78(16)
N1 C1 O2 124.27(18)
N1 C1 C2 124.85(17)
C3 C2 C1 123.53(16)
C16 C2 C1 116.44(17)
C16 C2 C3 120.01(18)
C2 C3 C4 121.22(16)
C13 C3 C2 118.00(17)
C13 C3 C4 120.28(17)
C3 C4 C9 114.20(16)
C5 C4 C3 120.64(17)
C5 C4 C9 125.08(17)
C4 C5 Rh1 130.34(14)
C4 C5 C6 130.47(17)
C6 C5 Rh1 98.04(12)
O3 C6 C5 99.86(14)
O3 C6 C7 108.73(15)
O3 C6 C8 106.82(15)
C5 C6 C7 115.13(15)
C5 C6 C8 113.87(15)
C8 C6 C7 111.35(16)
C6 C7 H7A 109.5
C6 C7 H7B 109.5
C6 C7 H7C 109.5
H7A C7 H7B 109.5
H7A C7 H7C 109.5
H7B C7 H7C 109.5
C6 C8 H8A 109.5
C6 C8 H8B 109.5
C6 C8 H8C 109.5
H8A C8 H8B 109.5
H8A C8 H8C 109.5
H8B C8 H8C 109.5
C4 C9 H9A 108.9
C4 C9 H9B 108.9
C4 C9 C10 113.15(16)
H9A C9 H9B 107.8
C10 C9 H9A 108.9
C10 C9 H9B 108.9
C9 C10 H10A 108.7
C9 C10 H10B 108.7
H10A C10 H10B 107.6
C11 C10 C9 114.07(19)
C11 C10 H10A 108.7
C11 C10 H10B 108.7
C10 C11 H11A 109.0
C10 C11 H11B 109.0
H11A C11 H11B 107.8
C12 C11 C10 112.7(2)
C12 C11 H11A 109.0
C12 C11 H11B 109.0
C11 C12 H12A 109.5
C11 C12 H12B 109.5
C11 C12 H12C 109.5
H12A C12 H12B 109.5
H12A C12 H12C 109.5
H12B C12 H12C 109.5
C3 C13 H13 119.2
C14 C13 C3 121.53(19)
C14 C13 H13 119.2
C13 C14 H14 120.0
C15 C14 C13 119.95(19)
C15 C14 H14 120.0
C14 C15 H15 120.2
C16 C15 C14 119.55(19)
C16 C15 H15 120.2
C2 C16 H16 119.6
C15 C16 C2 120.89(19)
C15 C16 H16 119.6
O2 C17 H17A 109.5
O2 C17 H17B 109.5
O2 C17 H17C 109.5
H17A C17 H17B 109.5
H17A C17 H17C 109.5
H17B C17 H17C 109.5
C19 C18 Rh1 68.34(10)
C19 C18 C27 123.9(2)
C23 C18 Rh1 72.07(11)
C23 C18 C19 108.20(18)
C23 C18 C27 127.8(2)
C27 C18 Rh1 121.97(14)
C18 C19 Rh1 73.02(11)
C18 C19 C20 124.52(19)
C20 C19 Rh1 127.49(14)
C21 C19 Rh1 70.90(10)
C21 C19 C18 108.01(18)
C21 C19 C20 127.07(19)
C19 C20 H20A 109.5
C19 C20 H20B 109.5
C19 C20 H20C 109.5
H20A C20 H20B 109.5
H20A C20 H20C 109.5
H20B C20 H20C 109.5
C19 C21 Rh1 70.92(10)
C19 C21 C22 107.84(17)
C19 C21 C26 126.43(19)
C22 C21 Rh1 69.13(10)
C22 C21 C26 125.72(19)
C26 C21 Rh1 125.02(13)
C21 C22 Rh1 72.03(11)
C21 C22 C23 107.54(18)
C21 C22 C25 125.68(19)
C23 C22 Rh1 74.51(11)
C23 C22 C25 125.8(2)
C25 C22 Rh1 127.85(14)
C18 C23 Rh1 71.60(12)
C18 C23 C22 108.07(18)
C18 C23 C24 126.6(2)
C22 C23 Rh1 66.53(10)
C22 C23 C24 125.2(2)
C24 C23 Rh1 123.76(15)
C23 C24 H24A 109.5
C23 C24 H24B 109.5
C23 C24 H24C 109.5
H24A C24 H24B 109.5
H24A C24 H24C 109.5
H24B C24 H24C 109.5
C22 C25 H25A 109.5
C22 C25 H25B 109.5
C22 C25 H25C 109.5
H25A C25 H25B 109.5
H25A C25 H25C 109.5
H25B C25 H25C 109.5
C21 C26 H26A 109.5
C21 C26 H26B 109.5
C21 C26 H26C 109.5
H26A C26 H26B 109.5
H26A C26 H26C 109.5
H26B C26 H26C 109.5
C18 C27 H27A 109.5
C18 C27 H27B 109.5
C18 C27 H27C 109.5
H27A C27 H27B 109.5
H27A C27 H27C 109.5
H27B C27 H27C 109.5
O7 Rh2 C53 128.96(7)
O7 Rh2 C54 161.50(7)
O7 Rh2 C56 130.28(7)
O7 Rh2 C57 98.53(7)
O7 Rh2 C58 99.25(7)
N2 Rh2 O7 92.28(6)
N2 Rh2 C53 100.97(8)
N2 Rh2 C54 103.22(8)
N2 Rh2 C56 135.99(8)
N2 Rh2 C57 164.26(7)
N2 Rh2 C58 128.09(8)
C34 Rh2 O7 66.78(7)
C34 Rh2 N2 80.57(7)
C34 Rh2 C53 163.74(8)
C34 Rh2 C54 125.23(8)
C34 Rh2 C56 104.06(8)
C34 Rh2 C57 114.20(8)
C34 Rh2 C58 149.85(8)
C54 Rh2 C53 38.52(8)
C54 Rh2 C56 38.37(9)
C54 Rh2 C57 64.35(8)
C54 Rh2 C58 63.23(8)
C56 Rh2 C53 63.50(8)
C56 Rh2 C58 63.57(8)
C57 Rh2 C53 63.32(8)
C57 Rh2 C56 38.14(8)
C57 Rh2 C58 38.84(8)
C58 Rh2 C53 36.21(9)
C30 O6 C52 117.07(17)
Rh2 O7 H7 117(2)
C35 O7 Rh2 94.93(10)
C35 O7 H7 114(2)
Rh2 N2 H2 115.7(19)
C30 N2 Rh2 126.33(14)
C30 N2 H2 117.8(19)
O6 C30 C31 109.98(16)
N2 C30 O6 125.38(18)
N2 C30 C31 124.62(18)
C32 C31 C30 122.46(17)
C51 C31 C30 117.19(17)
C51 C31 C32 120.28(17)
C31 C32 C33 120.97(17)
C48 C32 C31 117.93(18)
C48 C32 C33 120.80(18)
C32 C33 C38 114.3(4)
C32 C33 C44 114.4(3)
C34 C33 C32 120.07(17)
C34 C33 C38 125.2(4)
C34 C33 C44 124.3(3)
C33 C34 Rh2 129.68(15)
C33 C34 C35 130.46(18)
C35 C34 Rh2 98.50(12)
O7 C35 C34 99.29(14)
O7 C35 C36 107.40(16)
O7 C35 C37 108.34(17)
C34 C35 C36 114.35(17)
C34 C35 C37 115.01(17)
C36 C35 C37 111.32(18)
C35 C36 H36A 109.5
C35 C36 H36B 109.5
C35 C36 H36C 109.5
H36A C36 H36B 109.5
H36A C36 H36C 109.5
H36B C36 H36C 109.5
C35 C37 H37A 109.5
C35 C37 H37B 109.5
C35 C37 H37C 109.5
H37A C37 H37B 109.5
H37A C37 H37C 109.5
H37B C37 H37C 109.5
C33 C38 H38A 108.7
C33 C38 H38B 108.7
H38A C38 H38B 107.6
C39 C38 C33 114.1(7)
C39 C38 H38A 108.7
C39 C38 H38B 108.7
C38 C39 H39A 107.6
C38 C39 H39B 107.6
H39A C39 H39B 107.0
C40 C39 C38 118.9(7)
C40 C39 H39A 107.6
C40 C39 H39B 107.6
C39 C40 H40A 108.9
C39 C40 H40B 108.9
C39 C40 C41 113.5(9)
H40A C40 H40B 107.7
C41 C40 H40A 108.9
C41 C40 H40B 108.9
C40 C41 H41A 109.5
C40 C41 H41B 109.5
C40 C41 H41C 109.5
H41A C41 H41B 109.5
H41A C41 H41C 109.5
H41B C41 H41C 109.5
C39 C42 H42A 105.5
C39 C42 H42B 105.5
C39 C42 C43 127.4(16)
H42A C42 H42B 106.0
C43 C42 H42A 105.5
C43 C42 H42B 105.5
C42 C43 H43A 109.5
C42 C43 H43B 109.5
C42 C43 H43C 109.5
H43A C43 H43B 109.5
H43A C43 H43C 109.5
H43B C43 H43C 109.5
C33 C44 H44A 108.7
C33 C44 H44B 108.7
H44A C44 H44B 107.6
C45 C44 C33 114.3(4)
C45 C44 H44A 108.7
C45 C44 H44B 108.7
C44 C45 H45A 108.9
C44 C45 H45B 108.9
C44 C45 C46 113.5(5)
H45A C45 H45B 107.7
C46 C45 H45A 108.9
C46 C45 H45B 108.9
C45 C46 H46A 109.0
C45 C46 H46B 109.0
C45 C46 C47 112.9(5)
H46A C46 H46B 107.8
C47 C46 H46A 109.0
C47 C46 H46B 109.0
C46 C47 H47A 109.5
C46 C47 H47B 109.5
C46 C47 H47C 109.5
H47A C47 H47B 109.5
H47A C47 H47C 109.5
H47B C47 H47C 109.5
C32 C48 H48 119.3
C49 C48 C32 121.41(19)
C49 C48 H48 119.3
C48 C49 H49 119.8
C48 C49 C50 120.41(19)
C50 C49 H49 119.8
C49 C50 H50 120.4
C51 C50 C49 119.24(19)
C51 C50 H50 120.4
C31 C51 H51 119.6
C50 C51 C31 120.71(19)
C50 C51 H51 119.6
O6 C52 H52A 109.5
O6 C52 H52B 109.5
O6 C52 H52C 109.5
H52A C52 H52B 109.5
H52A C52 H52C 109.5
H52B C52 H52C 109.5
C54 C53 Rh2 67.20(11)
C54 C53 C62 123.8(2)
C58 C53 Rh2 71.17(12)
C58 C53 C54 107.69(19)
C58 C53 C62 128.4(2)
C62 C53 Rh2 124.47(16)
C53 C54 Rh2 74.28(12)
C53 C54 C55 125.4(2)
C55 C54 Rh2 129.99(16)
C56 C54 Rh2 72.00(12)
C56 C54 C53 108.19(19)
C56 C54 C55 125.1(2)
C54 C55 H55A 109.5
C54 C55 H55B 109.5
C54 C55 H55C 109.5
H55A C55 H55B 109.5
H55A C55 H55C 109.5
H55B C55 H55C 109.5
C54 C56 Rh2 69.63(12)
C54 C56 C61 125.5(2)
C57 C56 Rh2 70.20(12)
C57 C56 C54 107.76(19)
C57 C56 C61 126.7(2)
C61 C56 Rh2 127.08(15)
C56 C57 Rh2 71.66(12)
C56 C57 C58 107.48(19)
C56 C57 C60 127.5(2)
C58 C57 Rh2 72.96(12)
C58 C57 C60 124.6(2)
C60 C57 Rh2 126.96(16)
C53 C58 Rh2 72.63(12)
C53 C58 C57 108.56(19)
C53 C58 C59 127.6(2)
C57 C58 Rh2 68.20(11)
C57 C58 C59 123.8(2)
C59 C58 Rh2 122.32(16)
C58 C59 H59A 109.5
C58 C59 H59B 109.5
C58 C59 H59C 109.5
H59A C59 H59B 109.5
H59A C59 H59C 109.5
H59B C59 H59C 109.5
C57 C60 H60A 109.5
C57 C60 H60B 109.5
C57 C60 H60C 109.5
H60A C60 H60B 109.5
H60A C60 H60C 109.5
H60B C60 H60C 109.5
C56 C61 H61A 109.5
C56 C61 H61B 109.5
C56 C61 H61C 109.5
H61A C61 H61B 109.5
H61A C61 H61C 109.5
H61B C61 H61C 109.5
C53 C62 H62A 109.5
C53 C62 H62B 109.5
C53 C62 H62C 109.5
H62A C62 H62B 109.5
H62A C62 H62C 109.5
H62B C62 H62C 109.5
O4 C28 O5 125.1(2)
O4 C28 C29 119.8(2)
O5 C28 C29 115.1(2)
C28 C29 H29A 109.5
C28 C29 H29B 109.5
C28 C29 H29C 109.5
H29A C29 H29B 109.5
H29A C29 H29C 109.5
H29B C29 H29C 109.5
O8 C63 O9 125.3(2)
O8 C63 C64 117.6(2)
O9 C63 C64 117.07(19)
C63 C64 H64A 109.5
C63 C64 H64B 109.5
C63 C64 H64C 109.5
H64A C64 H64B 109.5
H64A C64 H64C 109.5
H64B C64 H64C 109.5
H65A C65 H65B 109.5
H65A C65 H65C 109.5
H65B C65 H65C 109.5
C66 C65 H65A 109.5
C66 C65 H65B 109.5
C66 C65 H65C 109.5
C65 C66 H66A 107.1
C65 C66 H66B 107.1
C65 C66 C67 120.9(7)
H66A C66 H66B 106.8
C67 C66 H66A 107.1
C67 C66 H66B 107.1
C66 C67 H67A 108.9
C66 C67 H67B 108.9
H67A C67 H67B 107.7
C68 C67 C66 113.4(6)
C68 C67 H67A 108.9
C68 C67 H67B 108.9
C67 C68 H68A 112.0
C67 C68 H68B 112.0
H68A C68 H68B 109.7
C69 C68 C67 98.7(6)
C69 C68 H68A 112.0
C69 C68 H68B 112.0
C68 C69 H69A 109.5
C68 C69 H69B 109.5
C68 C69 H69C 109.5
H69A C69 H69B 109.5
H69A C69 H69C 109.5
H69B C69 H69C 109.5
H70A C70 H70B 109.5
H70A C70 H70C 109.5
H70B C70 H70C 109.5
C71 C70 H70A 109.5
C71 C70 H70B 109.5
C71 C70 H70C 109.5
C70 C71 H71A 106.6
C70 C71 H71B 106.6
H71A C71 H71B 106.5
C72 C71 C70 123.1(13)
C72 C71 H71A 106.6
C72 C71 H71B 106.6
C71 C72 H72A 103.3
C71 C72 H72B 103.3
C71 C72 C73 135.5(10)
H72A C72 H72B 105.2
C73 C72 H72A 103.3
C73 C72 H72B 103.3
C72 C73 H73A 107.5
C72 C73 H73B 107.5
C72 C73 C74 119.1(9)
H73A C73 H73B 107.0
C74 C73 H73A 107.5
C74 C73 H73B 107.5
C73 C74 H74A 109.5
C73 C74 H74B 109.5
C73 C74 H74C 109.5
H74A C74 H74B 109.5
H74A C74 H74C 109.5
H74B C74 H74C 109.5

loop_
_geom_bond_atom_site_label_1
_geom_bond_atom_site_label_2
_geom_bond_distance
Rh1 O3 2.1405(14)
Rh1 N1 2.0568(16)
Rh1 C5 2.0160(18)
Rh1 C18 2.2350(19)
Rh1 C19 2.1717(18)
Rh1 C21 2.1715(18)
Rh1 C22 2.1331(19)
Rh1 C23 2.241(2)
O2 C1 1.347(2)
O2 C17 1.442(3)
O3 H3 0.889(18)
O3 C6 1.475(2)
N1 H1 0.891(17)
N1 C1 1.275(2)
C1 C2 1.492(3)
C2 C3 1.410(3)
C2 C16 1.398(3)
C3 C4 1.493(2)
C3 C13 1.398(3)
C4 C5 1.335(3)
C4 C9 1.518(3)
C5 C6 1.513(2)
C6 C7 1.527(3)
C6 C8 1.520(3)
C7 H7A 0.9800
C7 H7B 0.9800
C7 H7C 0.9800
C8 H8A 0.9800
C8 H8B 0.9800
C8 H8C 0.9800
C9 H9A 0.9900
C9 H9B 0.9900
C9 C10 1.533(3)
C10 H10A 0.9900
C10 H10B 0.9900
C10 C11 1.522(3)
C11 H11A 0.9900
C11 H11B 0.9900
C11 C12 1.512(4)
C12 H12A 0.9800
C12 H12B 0.9800
C12 H12C 0.9800
C13 H13 0.9500
C13 C14 1.391(3)
C14 H14 0.9500
C14 C15 1.388(3)
C15 H15 0.9500
C15 C16 1.386(3)
C16 H16 0.9500
C17 H17A 0.9800
C17 H17B 0.9800
C17 H17C 0.9800
C18 C19 1.459(3)
C18 C23 1.395(3)
C18 C27 1.501(3)
C19 C20 1.498(3)
C19 C21 1.421(3)
C20 H20A 0.9800
C20 H20B 0.9800
C20 H20C 0.9800
C21 C22 1.432(3)
C21 C26 1.495(3)
C22 C23 1.462(3)
C22 C25 1.495(3)
C23 C24 1.496(3)
C24 H24A 0.9800
C24 H24B 0.9800
C24 H24C 0.9800
C25 H25A 0.9800
C25 H25B 0.9800
C25 H25C 0.9800
C26 H26A 0.9800
C26 H26B 0.9800
C26 H26C 0.9800
C27 H27A 0.9800
C27 H27B 0.9800
C27 H27C 0.9800
Rh2 O7 2.1304(14)
Rh2 N2 2.0774(17)
Rh2 C34 2.0166(19)
Rh2 C53 2.246(2)
Rh2 C54 2.151(2)
Rh2 C56 2.182(2)
Rh2 C57 2.163(2)
Rh2 C58 2.227(2)
O6 C30 1.348(2)
O6 C52 1.445(3)
O7 H7 0.909(18)
O7 C35 1.480(2)
N2 H2 0.899(17)
N2 C30 1.272(3)
C30 C31 1.492(3)
C31 C32 1.408(3)
C31 C51 1.396(3)
C32 C33 1.490(3)
C32 C48 1.399(3)
C33 C34 1.335(3)
C33 C38 1.522(9)
C33 C44 1.537(7)
C34 C35 1.517(3)
C35 C36 1.520(3)
C35 C37 1.524(3)
C36 H36A 0.9800
C36 H36B 0.9800
C36 H36C 0.9800
C37 H37A 0.9800
C37 H37B 0.9800
C37 H37C 0.9800
C38 H38A 0.9900
C38 H38B 0.9900
C38 C39 1.502(10)
C39 H39A 0.9900
C39 H39B 0.9900
C39 C40 1.381(13)
C39 C42 1.311(17)
C40 H40A 0.9900
C40 H40B 0.9900
C40 C41 1.556(15)
C41 H41A 0.9800
C41 H41B 0.9800
C41 H41C 0.9800
C42 H42A 0.9900
C42 H42B 0.9900
C42 C43 1.50(2)
C43 H43A 0.9800
C43 H43B 0.9800
C43 H43C 0.9800
C44 H44A 0.9900
C44 H44B 0.9900
C44 C45 1.507(8)
C45 H45A 0.9900
C45 H45B 0.9900
C45 C46 1.530(7)
C46 H46A 0.9900
C46 H46B 0.9900
C46 C47 1.555(8)
C47 H47A 0.9800
C47 H47B 0.9800
C47 H47C 0.9800
C48 H48 0.9500
C48 C49 1.382(3)
C49 H49 0.9500
C49 C50 1.390(3)
C50 H50 0.9500
C50 C51 1.387(3)
C51 H51 0.9500
C52 H52A 0.9800
C52 H52B 0.9800
C52 H52C 0.9800
C53 C54 1.453(3)
C53 C58 1.390(3)
C53 C62 1.498(3)
C54 C55 1.497(3)
C54 C56 1.424(3)
C55 H55A 0.9800
C55 H55B 0.9800
C55 H55C 0.9800
C56 C57 1.419(3)
C56 C61 1.501(3)
C57 C58 1.461(3)
C57 C60 1.494(3)
C58 C59 1.494(3)
C59 H59A 0.9800
C59 H59B 0.9800
C59 H59C 0.9800
C60 H60A 0.9800
C60 H60B 0.9800
C60 H60C 0.9800
C61 H61A 0.9800
C61 H61B 0.9800
C61 H61C 0.9800
C62 H62A 0.9800
C62 H62B 0.9800
C62 H62C 0.9800
O4 C28 1.241(3)
O5 C28 1.269(3)
C28 C29 1.516(3)
C29 H29A 0.9800
C29 H29B 0.9800
C29 H29C 0.9800
O8 C63 1.227(3)
O9 C63 1.257(3)
C63 C64 1.514(3)
C64 H64A 0.9800
C64 H64B 0.9800
C64 H64C 0.9800
C65 H65A 0.9800
C65 H65B 0.9800
C65 H65C 0.9800
C65 C66 1.677(10)
C66 H66A 0.9900
C66 H66B 0.9900
C66 C67 1.716(8)
C67 H67A 0.9900
C67 H67B 0.9900
C67 C68 1.707(10)
C68 H68A 0.9900
C68 H68B 0.9900
C68 C69 1.479(7)
C69 H69A 0.9800
C69 H69B 0.9800
C69 H69C 0.9800
C70 H70A 0.9800
C70 H70B 0.9800
C70 H70C 0.9800
C70 C71 1.408(10)
C71 H71A 0.9900
C71 H71B 0.9900
C71 C72 1.293(10)
C72 H72A 0.9900
C72 H72B 0.9900
C72 C73 1.553(10)
C73 H73A 0.9900
C73 H73B 0.9900
C73 C74 1.664(12)
C74 H74A 0.9800
C74 H74B 0.9800
C74 H74C 0.9800

loop_
_geom_hbond_atom_site_label_D
_geom_hbond_atom_site_label_H
_geom_hbond_atom_site_label_A
_geom_hbond_distance_DH
_geom_hbond_distance_HA
_geom_hbond_distance_DA
_geom_hbond_angle_DHA
_geom_hbond_publ_flag
O7 H7 O9 0.909(18) 1.595(19) 2.500(2) 173(4) yes
N2 H2 O8 0.899(17) 1.886(18) 2.764(2) 165(3) yes
